data_4062446
loop_
_publ_author_name
'Kandasamy, Karuppasamy'
'Kumar, Sangit'
'Singh, Harkesh B.'
'Wolmersh\"auser, Gotthelf'

_publ_section_title
;
 Influence of Both Steric Effects and Te&#x00B7;&#x00B7;&#x00B7;N
 Intramolecular Nonbonded Interactions on the Stabilization of Organotellurium
 Compounds Incorporating
 [2-[1-(3,5-Dimethylphenyl)-2-naphthyl]-4,5-dihydro-4,4-dimethyloxazole]
;
_journal_issue 24
_journal_name_full Organometallics
_journal_page_first 5069
_journal_page_last 5078
_journal_paper_doi 10.1021/om0340948
_journal_volume 22
_journal_year 2003
_chemical_formula_sum 'C23 H22 Cl3 N O Te'
_chemical_formula_weight 562.37
_space_group_IT_number 14
_symmetry_cell_setting monoclinic
_symmetry_space_group_name_Hall '-P 2yn'
_symmetry_space_group_name_H-M 'P 1 21/n 1'
_cell_angle_alpha 90.00
_cell_angle_beta 104.857(9)
_cell_angle_gamma 90.00
_cell_formula_units_Z 4
_cell_length_a 10.0971(9)
_cell_length_b 20.6226(14)
_cell_length_c 11.5861(9)
_cell_measurement_temperature 293(2)
_cell_volume 2331.9(3)
_diffrn_ambient_temperature 293(2)
_exptl_crystal_density_diffrn 1.602
_exptl_crystal_F_000 1112
_cod_original_sg_symbol_H-M 'P 21/n'
_cod_database_code 4062446

loop_
_symmetry_equiv_pos_as_xyz
'x, y, z'
'-x+1/2, y+1/2, -z+1/2'
'-x, -y, -z'
'x-1/2, -y-1/2, z-1/2'

loop_
_atom_site_label
_atom_site_type_symbol
_atom_site_fract_x
_atom_site_fract_y
_atom_site_fract_z
_atom_site_U_iso_or_equiv
_atom_site_adp_type
_atom_site_occupancy
_atom_site_calc_flag
_atom_site_refinement_flags
_atom_site_disorder_assembly
_atom_site_disorder_group
Te1 Te 0.59681(2) 0.992987(9) 0.72235(2) 0.04219(9) Uani 1 d . . .
Cl1 Cl 0.58923(12) 0.90991(5) 0.56295(10) 0.0663(3) Uani 1 d . . .
Cl2 Cl 0.59608(11) 1.06341(4) 0.89584(10) 0.0617(3) Uani 1 d . . .
Cl3 Cl 0.81412(11) 1.03844(5) 0.70235(10) 0.0691(3) Uani 1 d . . .
N1 N 0.4295(3) 0.93523(13) 0.7704(3) 0.0426(7) Uani 1 d . . .
O1 O 0.3779(2) 0.84625(11) 0.8545(2) 0.0517(6) Uani 1 d . . .
C1 C 0.7024(3) 0.92302(14) 0.8480(3) 0.0389(7) Uani 1 d . . .
C2 C 0.8393(3) 0.92388(15) 0.8934(3) 0.0444(8) Uani 1 d . . .
H2 H 0.8916 0.9565 0.8714 0.053 Uiso 1 calc R . .
C3 C 0.9036(3) 0.87519(15) 0.9743(3) 0.0418(8) Uani 1 d . . .
C4 C 1.0466(4) 0.87334(18) 1.0207(4) 0.0531(9) Uani 1 d . . .
H4 H 1.0995 0.9074 1.0043 0.064 Uiso 1 calc R . .
C5 C 1.1091(4) 0.8234(2) 1.0884(4) 0.0614(10) Uani 1 d . . .
H5 H 1.2040 0.8223 1.1159 0.074 Uiso 1 calc R . .
C6 C 1.0291(4) 0.77307(19) 1.1168(4) 0.0600(10) Uani 1 d . . .
H6 H 1.0719 0.7383 1.1626 0.072 Uiso 1 calc R . .
C7 C 0.8919(4) 0.77451(17) 1.0789(3) 0.0505(9) Uani 1 d . . .
H7 H 0.8410 0.7413 1.1009 0.061 Uiso 1 calc R . .
C8 C 0.8235(3) 0.82532(15) 1.0064(3) 0.0401(7) Uani 1 d . . .
C9 C 0.6767(3) 0.82769(14) 0.9634(3) 0.0387(7) Uani 1 d . . .
C10 C 0.6198(3) 0.87570(14) 0.8846(3) 0.0383(7) Uani 1 d . . .
C11 C 0.4723(3) 0.88583(14) 0.8357(3) 0.0377(7) Uani 1 d . . .
C12 C 0.2779(4) 0.93674(18) 0.7343(3) 0.0504(9) Uani 1 d . . .
C12A C 0.2283(4) 0.99352(19) 0.7953(4) 0.0673(11) Uani 1 d . . .
H12A H 0.2588 0.9883 0.8803 0.101 Uiso 1 calc R . .
H12B H 0.1300 0.9951 0.7716 0.101 Uiso 1 calc R . .
H12C H 0.2647 1.0331 0.7726 0.101 Uiso 1 calc R . .
C12B C 0.2273(5) 0.9402(2) 0.6009(4) 0.0759(13) Uani 1 d . . .
H12D H 0.2615 0.9789 0.5727 0.114 Uiso 1 calc R . .
H12E H 0.1289 0.9409 0.5786 0.114 Uiso 1 calc R . .
H12F H 0.2590 0.9030 0.5660 0.114 Uiso 1 calc R . .
C13 C 0.2468(4) 0.87110(19) 0.7847(4) 0.0585(10) Uani 1 d . . .
H13A H 0.1839 0.8767 0.8347 0.070 Uiso 1 calc R . .
H13B H 0.2061 0.8415 0.7203 0.070 Uiso 1 calc R . .
C14 C 0.5932(3) 0.78023(15) 1.0113(3) 0.0402(7) Uani 1 d . . .
C15 C 0.5350(4) 0.72676(16) 0.9465(4) 0.0507(9) Uani 1 d . . .
H15 H 0.5528 0.7181 0.8731 0.061 Uiso 1 calc R . .
C16 C 0.4499(4) 0.68579(17) 0.9901(4) 0.0563(10) Uani 1 d . . .
C16A C 0.3831(5) 0.6294(2) 0.9148(5) 0.0863(16) Uani 1 d . . .
H16A H 0.4006 0.5903 0.9612 0.129 Uiso 1 calc R . .
H16B H 0.4199 0.6253 0.8466 0.129 Uiso 1 calc R . .
H16C H 0.2860 0.6365 0.8886 0.129 Uiso 1 calc R . .
C17 C 0.4260(4) 0.69933(18) 1.0998(4) 0.0599(11) Uani 1 d . . .
H17 H 0.3680 0.6725 1.1289 0.072 Uiso 1 calc R . .
C18 C 0.4858(4) 0.75139(18) 1.1669(4) 0.0523(9) Uani 1 d . . .
C18A C 0.4604(6) 0.7653(3) 1.2868(4) 0.0817(15) Uani 1 d . . .
H18A H 0.3877 0.7381 1.2983 0.122 Uiso 1 calc R . .
H18B H 0.4351 0.8100 1.2904 0.122 Uiso 1 calc R . .
H18C H 0.5423 0.7567 1.3484 0.122 Uiso 1 calc R . .
C19 C 0.5702(3) 0.79150(16) 1.1223(3) 0.0454(8) Uani 1 d . . .
H19 H 0.6122 0.8266 1.1674 0.054 Uiso 1 calc R . .

loop_
_atom_site_aniso_label
_atom_site_aniso_U_11
_atom_site_aniso_U_22
_atom_site_aniso_U_33
_atom_site_aniso_U_23
_atom_site_aniso_U_13
_atom_site_aniso_U_12
Te1 0.04951(13) 0.04258(12) 0.03444(14) 0.00624(9) 0.01072(9) -0.00290(10)
Cl1 0.0771(7) 0.0751(6) 0.0488(7) -0.0125(5) 0.0198(5) -0.0001(5)
Cl2 0.0740(6) 0.0527(5) 0.0581(7) -0.0101(4) 0.0162(5) 0.0025(4)
Cl3 0.0659(6) 0.0842(7) 0.0583(7) 0.0194(5) 0.0181(5) -0.0225(5)
N1 0.0401(15) 0.0480(15) 0.0401(19) 0.0070(12) 0.0106(13) -0.0010(11)
O1 0.0430(13) 0.0546(14) 0.0547(18) 0.0124(11) 0.0073(12) -0.0060(10)
C1 0.0453(18) 0.0396(15) 0.031(2) 0.0029(12) 0.0082(15) 0.0015(13)
C2 0.048(2) 0.0461(17) 0.041(2) 0.0008(14) 0.0137(17) -0.0054(14)
C3 0.0401(18) 0.0460(17) 0.039(2) -0.0040(14) 0.0104(16) -0.0018(13)
C4 0.0433(19) 0.062(2) 0.053(3) 0.0001(17) 0.0109(18) -0.0034(16)
C5 0.046(2) 0.077(3) 0.055(3) -0.002(2) 0.0019(19) 0.0039(18)
C6 0.057(2) 0.066(2) 0.049(3) 0.0070(18) 0.000(2) 0.0129(19)
C7 0.051(2) 0.053(2) 0.045(3) 0.0085(16) 0.0086(18) 0.0042(15)
C8 0.0443(18) 0.0443(17) 0.031(2) -0.0018(13) 0.0073(15) 0.0013(13)
C9 0.0439(18) 0.0387(15) 0.034(2) -0.0013(12) 0.0105(15) -0.0014(13)
C10 0.0411(17) 0.0409(16) 0.034(2) 0.0004(13) 0.0115(15) -0.0025(13)
C11 0.0412(18) 0.0403(16) 0.032(2) -0.0022(13) 0.0107(15) -0.0061(13)
C12 0.043(2) 0.062(2) 0.043(3) 0.0085(16) 0.0063(17) 0.0023(16)
C12A 0.059(2) 0.067(2) 0.073(3) 0.009(2) 0.012(2) 0.0177(19)
C12B 0.067(3) 0.104(3) 0.048(3) 0.008(2) -0.003(2) -0.010(2)
C13 0.0366(19) 0.071(2) 0.067(3) 0.013(2) 0.0103(18) -0.0018(16)
C14 0.0430(18) 0.0401(16) 0.037(2) 0.0077(13) 0.0094(16) 0.0024(13)
C15 0.057(2) 0.0477(19) 0.047(3) -0.0006(15) 0.0123(19) -0.0047(16)
C16 0.0486(19) 0.0475(19) 0.069(3) 0.0084(17) 0.009(2) -0.0043(16)
C16A 0.075(3) 0.063(3) 0.114(5) -0.009(3) 0.010(3) -0.022(2)
C17 0.051(2) 0.054(2) 0.076(3) 0.025(2) 0.020(2) 0.0011(17)
C18 0.052(2) 0.061(2) 0.046(3) 0.0219(17) 0.0183(18) 0.0116(17)
C18A 0.093(3) 0.101(3) 0.063(3) 0.026(3) 0.041(3) 0.019(3)
C19 0.0470(19) 0.0456(17) 0.043(2) 0.0090(14) 0.0100(17) 0.0042(14)

loop_
_geom_bond_atom_site_label_1
_geom_bond_atom_site_label_2
_geom_bond_distance
_geom_bond_site_symmetry_2
_geom_bond_publ_flag
Te1 C1 2.131(3) . ?
Te1 N1 2.250(3) . ?
Te1 Cl3 2.4511(10) . ?
Te1 Cl2 2.4813(10) . ?
Te1 Cl1 2.5058(10) . ?
N1 C11 1.277(4) . ?
N1 C12 1.480(4) . ?
O1 C11 1.315(4) . ?
O1 C13 1.456(4) . ?
C1 C2 1.347(5) . ?
C1 C10 1.417(4) . ?
C2 C3 1.413(5) . ?
C3 C4 1.407(5) . ?
C3 C8 1.416(4) . ?
C4 C5 1.349(6) . ?
C5 C6 1.405(6) . ?
C6 C7 1.342(5) . ?
C7 C8 1.408(5) . ?
C8 C9 1.439(5) . ?
C9 C10 1.369(5) . ?
C9 C14 1.489(4) . ?
C10 C11 1.466(5) . ?
C12 C12B 1.500(6) . ?
C12 C12A 1.518(5) . ?
C12 C13 1.538(5) . ?
C14 C15 1.378(5) . ?
C14 C19 1.383(5) . ?
C15 C16 1.390(5) . ?
C16 C17 1.382(6) . ?
C16 C16A 1.506(6) . ?
C17 C18 1.371(6) . ?
C18 C19 1.380(5) . ?
C18 C18A 1.504(6) . ?
